data_4035807
loop_
_publ_author_name
'Savoldelli, Andrea'
'Meng, Qianli'
'Paolesse, Roberto'
'Fronczek, Frank R.'
'Smith, Kevin M.'
'Vicente, M Gra\,ca H'

_publ_section_title
;
 Tetrafluorobenzo-Fused BODIPY: A Platform for Regioselective Synthesis of
 BODIPY Dye Derivatives.
;
_journal_issue 12
_journal_name_full 'The Journal of organic chemistry'
_journal_page_first 6498
_journal_page_last 6507
_journal_paper_doi 10.1021/acs.joc.8b00789
_journal_volume 83
_journal_year 2018
_chemical_formula_moiety 'C29 H15 B F12 N2'
_chemical_formula_sum 'C29 H15 B F12 N2'
_chemical_formula_weight 630.24
_space_group_crystal_system monoclinic
_space_group_IT_number 15
_space_group_name_Hall '-C 2yc'
_space_group_name_H-M_alt 'C 1 2/c 1'
_atom_sites_solution_hydrogens geom
_audit_creation_method SHELXL-2014/7
_cell_angle_alpha 90
_cell_angle_beta 120.683(3)
_cell_angle_gamma 90
_cell_formula_units_Z 24
_cell_length_a 32.7756(17)
_cell_length_b 33.3988(18)
_cell_length_c 16.7223(9)
_cell_measurement_reflns_used 9965
_cell_measurement_temperature 105.0(5)
_cell_measurement_theta_max 69.94
_cell_measurement_theta_min 3.14
_cell_volume 15742.7(15)
_computing_cell_refinement 'Bruker SAINT'
_computing_data_collection 'Bruker APEX3'
_computing_data_reduction 'Bruker SAINT'
_computing_structure_refinement 'SHELXL-2014/7 (Sheldrick, 2014)'
_computing_structure_solution 'SHELXS-97 (Sheldrick, 2008)'
_diffrn_ambient_temperature 105.0(5)
_diffrn_measured_fraction_theta_full 1.000
_diffrn_measured_fraction_theta_max 0.986
_diffrn_measurement_device_type 'Bruker Kappa APEX-II DUO'
_diffrn_measurement_method '\f and \w scans'
_diffrn_radiation_monochromator 'QUAZAR multilayer optics'
_diffrn_radiation_source 'I\mS microfocus'
_diffrn_radiation_type CuK\a
_diffrn_radiation_wavelength 1.54184
_diffrn_reflns_av_R_equivalents 0.0720
_diffrn_reflns_av_unetI/netI 0.0638
_diffrn_reflns_Laue_measured_fraction_full 1.000
_diffrn_reflns_Laue_measured_fraction_max 0.986
_diffrn_reflns_limit_h_max 39
_diffrn_reflns_limit_h_min -36
_diffrn_reflns_limit_k_max 29
_diffrn_reflns_limit_k_min -40
_diffrn_reflns_limit_l_max 20
_diffrn_reflns_limit_l_min -20
_diffrn_reflns_number 58740
_diffrn_reflns_point_group_measured_fraction_full 1.000
_diffrn_reflns_point_group_measured_fraction_max 0.986
_diffrn_reflns_theta_full 67.684
_diffrn_reflns_theta_max 70.488
_diffrn_reflns_theta_min 2.051
_exptl_absorpt_coefficient_mu 1.369
_exptl_absorpt_correction_T_max 0.973
_exptl_absorpt_correction_T_min 0.808
_exptl_absorpt_correction_type multi-scan
_exptl_absorpt_process_details 'SADABS (Sheldrick, 2004)'
_exptl_crystal_colour 'garnet red'
_exptl_crystal_density_diffrn 1.595
_exptl_crystal_description plate
_exptl_crystal_F_000 7584
_exptl_crystal_size_max 0.370
_exptl_crystal_size_mid 0.280
_exptl_crystal_size_min 0.020
_refine_diff_density_max 1.827
_refine_diff_density_min -0.751
_refine_diff_density_rms 0.261
_refine_ls_extinction_method none
_refine_ls_goodness_of_fit_ref 1.555
_refine_ls_hydrogen_treatment constr
_refine_ls_matrix_type full
_refine_ls_number_parameters 1196
_refine_ls_number_reflns 14731
_refine_ls_number_restraints 12
_refine_ls_restrained_S_all 1.556
_refine_ls_R_factor_all 0.1806
_refine_ls_R_factor_gt 0.1518
_refine_ls_shift/su_max 0.002
_refine_ls_shift/su_mean 0.001
_refine_ls_structure_factor_coef Fsqd
_refine_ls_weighting_details 'w=1/[\s^2^(Fo^2^)+(0.2000P)^2^] where P=(Fo^2^+2Fc^2^)/3'
_refine_ls_weighting_scheme calc
_refine_ls_wR_factor_gt 0.3601
_refine_ls_wR_factor_ref 0.3944
_reflns_Friedel_coverage 0.000
_reflns_number_gt 10527
_reflns_number_total 14731
_reflns_threshold_expression 'I > 2\s(I)'
_cod_data_source_file jo8b00789_si_001.cif
_cod_data_source_block Compound7
_cod_original_cell_volume 15742.6(15)
_cod_original_sg_symbol_H-M 'C 2/c'
_cod_database_code 4035807
_shelx_shelxl_version_number 2014/7
_shelx_space_group_comment
;
The symmetry employed for this shelxl refinement is uniquely defined
by the following loop, which should always be used as a source of
symmetry information in preference to the above space-group names.
They are only intended as comments.
;
_shelx_estimated_absorpt_t_min 0.631
_shelx_estimated_absorpt_t_max 0.973

loop_
_space_group_symop_operation_xyz
'x, y, z'
'-x, y, -z+1/2'
'x+1/2, y+1/2, z'
'-x+1/2, y+1/2, -z+1/2'
'-x, -y, -z'
'x, -y, z-1/2'
'-x+1/2, -y+1/2, -z'
'x+1/2, -y+1/2, z-1/2'

loop_
_atom_site_label
_atom_site_type_symbol
_atom_site_fract_x
_atom_site_fract_y
_atom_site_fract_z
_atom_site_U_iso_or_equiv
_atom_site_adp_type
_atom_site_occupancy
_atom_site_site_symmetry_order
_atom_site_calc_flag
_atom_site_refinement_flags_posn
_atom_site_refinement_flags_adp
F1 F 0.53997(17) 0.76652(13) 0.6817(3) 0.0332(9) Uani 1 1 d . .
F2 F 0.5454(2) 0.70634(14) 0.6257(4) 0.0434(12) Uani 1 1 d . .
F3 F 0.4450(2) 0.84297(16) 0.2877(4) 0.0555(15) Uani 1 1 d . .
F4 F 0.3496(3) 0.8439(3) 0.1899(5) 0.090(3) Uani 1 1 d . .
F5 F 0.2990(2) 0.7942(2) 0.2332(5) 0.075(2) Uani 1 1 d . .
F6 F 0.3413(2) 0.7400(2) 0.3780(5) 0.0637(16) Uani 1 1 d . .
F7 F 0.7466(5) 0.6358(5) 0.9966(10) 0.177(7) Uani 1 1 d . .
F8 F 0.7624(3) 0.6855(4) 1.0560(8) 0.139(5) Uani 1 1 d . .
F9 F 0.6992(3) 0.6566(4) 1.0332(6) 0.135(5) Uani 1 1 d . .
F10 F 0.4070(4) 0.6257(2) 0.7381(7) 0.102(3) Uani 1 1 d . .
F11 F 0.3733(5) 0.5958(3) 0.6109(9) 0.144(5) Uani 1 1 d . .
F12 F 0.4439(3) 0.5854(2) 0.6922(7) 0.088(3) Uani 1 1 d . .
N1 N 0.5847(3) 0.7621(2) 0.6004(5) 0.0335(15) Uani 1 1 d . .
N2 N 0.4960(3) 0.75746(18) 0.5193(5) 0.0322(14) Uani 1 1 d . U
C1 C 0.6313(3) 0.7532(3) 0.6560(6) 0.042(2) Uani 1 1 d . .
C2 C 0.6575(4) 0.7744(3) 0.6196(7) 0.046(2) Uani 1 1 d . .
C3 C 0.6227(4) 0.7969(3) 0.5388(7) 0.047(2) Uani 1 1 d . .
C4 C 0.5772(3) 0.7869(2) 0.5278(6) 0.0335(18) Uani 1 1 d . .
C5 C 0.5328(3) 0.8003(3) 0.4587(6) 0.0409(19) Uani 1 1 d . .
H5 H 0.5309 0.8198 0.4154 0.049 Uiso 1 1 calc R U
C6 C 0.4915(3) 0.7861(2) 0.4514(6) 0.0378(19) Uani 1 1 d . .
C7 C 0.4415(3) 0.7935(2) 0.3856(5) 0.0268(15) Uani 1 1 d . .
C8 C 0.4189(4) 0.8170(3) 0.3117(6) 0.049(2) Uani 1 1 d . .
C9 C 0.3712(5) 0.8173(4) 0.2586(7) 0.074(4) Uani 1 1 d . .
C10 C 0.3469(4) 0.7918(4) 0.2860(10) 0.065(3) Uani 1 1 d . .
C11 C 0.3700(4) 0.7657(3) 0.3604(9) 0.055(3) Uani 1 1 d . .
C12 C 0.4200(3) 0.7672(3) 0.4163(7) 0.046(2) Uani 1 1 d . .
C13 C 0.4514(3) 0.7442(2) 0.4936(6) 0.0299(15) Uani 1 1 d . U
C14 C 0.7109(3) 0.7720(3) 0.6604(8) 0.053(3) Uani 1 1 d . .
H14A H 0.7177 0.7552 0.6206 0.079 Uiso 1 1 calc R U
H14B H 0.7258 0.7603 0.7229 0.079 Uiso 1 1 calc R U
H14C H 0.7236 0.7989 0.6642 0.079 Uiso 1 1 calc R U
C15 C 0.6336(4) 0.8215(3) 0.4832(7) 0.052(2) Uani 1 1 d . .
H15A H 0.6513 0.8451 0.5190 0.078 Uiso 1 1 calc R U
H15B H 0.6042 0.8300 0.4277 0.078 Uiso 1 1 calc R U
H15C H 0.6530 0.8063 0.4645 0.078 Uiso 1 1 calc R U
C16 C 0.6521(3) 0.7290(3) 0.7410(7) 0.048(2) Uani 1 1 d . .
C17 C 0.6817(3) 0.6982(3) 0.7464(8) 0.053(3) Uani 1 1 d . .
H17 H 0.6863 0.6916 0.6964 0.064 Uiso 1 1 calc R U
C18 C 0.7057(4) 0.6761(4) 0.8368(11) 0.081(4) Uani 1 1 d . .
H18 H 0.7279 0.6558 0.8460 0.097 Uiso 1 1 calc R U
C19 C 0.6975(4) 0.6836(4) 0.9024(9) 0.065(3) Uani 1 1 d . .
C20 C 0.6672(4) 0.7157(3) 0.8952(8) 0.059(3) Uani 1 1 d . .
H20 H 0.6637 0.7220 0.9467 0.070 Uiso 1 1 calc R U
C21 C 0.6429(3) 0.7378(3) 0.8139(6) 0.0417(19) Uani 1 1 d . .
H21 H 0.6210 0.7580 0.8069 0.050 Uiso 1 1 calc R U
C22 C 0.7252(4) 0.6651(4) 0.9947(9) 0.066(3) Uani 1 1 d . .
C23 C 0.4422(3) 0.7107(2) 0.5367(6) 0.0369(19) Uani 1 1 d . .
C24 C 0.4512(4) 0.7153(2) 0.6310(7) 0.040(2) Uani 1 1 d . .
H24 H 0.4635 0.7399 0.6631 0.048 Uiso 1 1 calc R U
C25 C 0.4419(3) 0.6847(2) 0.6738(7) 0.0386(19) Uani 1 1 d . .
H25 H 0.4481 0.6876 0.7355 0.046 Uiso 1 1 calc R U
C26 C 0.4231(4) 0.6487(3) 0.6244(7) 0.044(2) Uani 1 1 d . .
C27 C 0.4127(4) 0.6435(3) 0.5343(8) 0.052(3) Uani 1 1 d . .
H27 H 0.4008 0.6187 0.5032 0.063 Uiso 1 1 calc R U
C28 C 0.4202(3) 0.6765(2) 0.4882(6) 0.0374(18) Uani 1 1 d . .
H28 H 0.4099 0.6747 0.4240 0.045 Uiso 1 1 calc R U
C29 C 0.4157(5) 0.6152(3) 0.6747(10) 0.061(3) Uani 1 1 d . .
B1 B 0.5413(4) 0.7458(2) 0.6092(7) 0.0331(19) Uani 1 1 d . .
F13 F 0.95527(16) 0.53928(11) 0.5328(3) 0.0279(9) Uani 1 1 d . .
F14 F 0.96199(17) 0.59979(13) 0.6045(3) 0.0336(10) Uani 1 1 d . .
F15 F 1.0605(2) 0.67245(19) 0.4041(4) 0.0638(17) Uani 1 1 d . .
F16 F 1.1575(3) 0.6706(2) 0.4991(5) 0.075(2) Uani 1 1 d . .
F17 F 1.2063(2) 0.6170(3) 0.6417(5) 0.097(3) Uani 1 1 d . .
F18 F 1.1602(2) 0.5686(2) 0.6971(5) 0.0639(17) Uani 1 1 d . .
F19 F 0.7989(3) 0.4993(4) 0.6379(5) 0.108(3) Uani 1 1 d . .
F20 F 0.7624(4) 0.4659(3) 0.5098(7) 0.110(3) Uani 1 1 d . .
F21 F 0.7343(3) 0.5194(4) 0.5201(8) 0.125(4) Uani 1 1 d . .
F22 F 1.1301(4) 0.4313(3) 0.8852(8) 0.122(4) Uani 1 1 d . .
F23 F 1.0806(6) 0.4575(2) 0.9197(7) 0.182(8) Uani 1 1 d . .
F24 F 1.0591(3) 0.41669(18) 0.8119(6) 0.074(2) Uani 1 1 d . .
N3 N 0.9202(2) 0.59744(19) 0.4384(4) 0.0254(13) Uani 1 1 d . .
N4 N 1.0079(2) 0.58951(15) 0.5331(4) 0.0218(12) Uani 1 1 d . .
C30 C 0.8727(3) 0.5906(2) 0.3973(5) 0.0287(16) Uani 1 1 d . .
C31 C 0.8473(3) 0.6116(4) 0.3138(6) 0.049(2) Uani 1 1 d . .
C32 C 0.8811(3) 0.6317(3) 0.3025(5) 0.0389(19) Uani 1 1 d . .
C33 C 0.9269(3) 0.62302(19) 0.3795(4) 0.0209(13) Uani 1 1 d . .
C34 C 0.9717(3) 0.6335(2) 0.3986(5) 0.0299(16) Uani 1 1 d . .
H34 H 0.9753 0.6524 0.3602 0.036 Uiso 1 1 calc R U
C35 C 1.0121(3) 0.6163(2) 0.4741(6) 0.0335(18) Uani 1 1 d . .
C36 C 1.0599(3) 0.6207(2) 0.5023(5) 0.0303(16) Uani 1 1 d . .
C37 C 1.0848(4) 0.6470(3) 0.4747(6) 0.049(2) Uani 1 1 d . .
C38 C 1.1321(4) 0.6450(5) 0.5227(8) 0.073(4) Uani 1 1 d . .
C39 C 1.1581(3) 0.6181(4) 0.5969(7) 0.053(3) Uani 1 1 d . .
C40 C 1.1353(3) 0.5925(4) 0.6252(7) 0.052(3) Uani 1 1 d . .
C41 C 1.0868(3) 0.5947(2) 0.5797(5) 0.0227(14) Uani 1 1 d . .
C42 C 1.0515(3) 0.57483(19) 0.5951(5) 0.0249(15) Uani 1 1 d . .
C43 C 0.7951(3) 0.6135(4) 0.2487(7) 0.058(3) Uani 1 1 d . .
H43A H 0.7824 0.5863 0.2306 0.086 Uiso 1 1 calc R U
H43B H 0.7884 0.6288 0.1932 0.086 Uiso 1 1 calc R U
H43C H 0.7801 0.6267 0.2795 0.086 Uiso 1 1 calc R U
C44 C 0.8728(4) 0.6570(3) 0.2211(7) 0.060(3) Uani 1 1 d . .
H44A H 0.8713 0.6398 0.1723 0.090 Uiso 1 1 calc R U
H44B H 0.8989 0.6762 0.2413 0.090 Uiso 1 1 calc R U
H44C H 0.8428 0.6715 0.1969 0.090 Uiso 1 1 calc R U
C45 C 0.8502(3) 0.5650(3) 0.4363(7) 0.043(2) Uani 1 1 d . .
C46 C 0.8209(4) 0.5350(4) 0.3899(7) 0.060(3) Uani 1 1 d . .
H46 H 0.8165 0.5279 0.3310 0.072 Uiso 1 1 calc R U
C47 C 0.7973(4) 0.5144(4) 0.4223(7) 0.063(3) Uani 1 1 d . .
H47 H 0.7766 0.4934 0.3858 0.075 Uiso 1 1 calc R U
C48 C 0.8027(4) 0.5231(4) 0.5091(8) 0.064(3) Uani 1 1 d . .
C49 C 0.8340(4) 0.5523(4) 0.5634(8) 0.063(3) Uani 1 1 d . .
H49 H 0.8404 0.5577 0.6245 0.075 Uiso 1 1 calc R U
C50 C 0.8562(4) 0.5739(4) 0.5242(7) 0.058(3) Uani 1 1 d . .
H50 H 0.8763 0.5956 0.5586 0.070 Uiso 1 1 calc R U
C51 C 0.7761(4) 0.5010(5) 0.5423(11) 0.085(5) Uani 1 1 d . .
C52 C 1.0617(3) 0.5445(2) 0.6636(5) 0.0272(15) Uani 1 1 d . .
C53 C 1.0506(3) 0.5493(3) 0.7323(6) 0.041(2) Uani 1 1 d . .
H53 H 1.0379 0.5741 0.7373 0.049 Uiso 1 1 calc R U
C54 C 1.0578(4) 0.5177(2) 0.7963(6) 0.045(2) Uani 1 1 d . .
H54 H 1.0500 0.5211 0.8434 0.054 Uiso 1 1 calc R U
C55 C 1.0769(4) 0.4811(2) 0.7863(6) 0.0377(19) Uani 1 1 d . .
C56 C 1.0877(4) 0.4760(2) 0.7174(6) 0.045(2) Uani 1 1 d . .
H56 H 1.1003 0.4513 0.7116 0.054 Uiso 1 1 calc R U
C57 C 1.0800(4) 0.5073(2) 0.6566(6) 0.040(2) Uani 1 1 d . .
H57 H 1.0872 0.5035 0.6088 0.048 Uiso 1 1 calc R U
C58 C 1.0845(5) 0.4484(3) 0.8500(8) 0.063(3) Uani 1 1 d . .
B2 B 0.9600(3) 0.5799(2) 0.5279(6) 0.0255(16) Uani 1 1 d . .
F25 F 0.5439(2) 0.62477(13) 0.1179(4) 0.0436(12) Uani 1 1 d . .
F26 F 0.53326(17) 0.56658(12) 0.1758(3) 0.0318(10) Uani 1 1 d . .
F27 F 0.4249(2) 0.50404(19) -0.2400(4) 0.0569(15) Uani 1 1 d . .
F28 F 0.3290(2) 0.5148(2) -0.3379(4) 0.0697(18) Uani 1 1 d . .
F29 F 0.2866(2) 0.5624(3) -0.2760(5) 0.082(2) Uani 1 1 d . .
F30 F 0.3374(2) 0.60534(18) -0.1166(4) 0.0537(14) Uani 1 1 d . .
F31 F 0.6985(3) 0.6683(4) 0.5210(7) 0.137(5) Uani 1 1 d . .
F32 F 0.7379(8) 0.6962(6) 0.4750(12) 0.226(11) Uani 1 1 d . .
F33 F 0.7608(4) 0.6488(8) 0.5310(13) 0.297(16) Uani 1 1 d . .
F34 F 0.4390(5) 0.7522(2) 0.1916(7) 0.104(4) Uani 1 1 d . .
F35 F 0.4229(9) 0.7086(3) 0.2679(10) 0.284(13) Uani 1 1 d . .
F36 F 0.3752(5) 0.7321(4) 0.1524(12) 0.166(6) Uani 1 1 d . .
N5 N 0.5750(3) 0.5649(2) 0.0898(4) 0.0363(16) Uani 1 1 d . .
N6 N 0.4873(2) 0.57720(16) 0.0104(4) 0.0255(13) Uani 1 1 d . .
C59 C 0.6214(3) 0.5650(3) 0.1467(5) 0.0389(19) Uani 1 1 d . .
C60 C 0.6449(3) 0.5427(4) 0.1103(6) 0.057(3) Uani 1 1 d . .
C61 C 0.6091(3) 0.5244(3) 0.0274(5) 0.043(2) Uani 1 1 d . .
C62 C 0.5630(3) 0.5387(3) 0.0127(6) 0.0391(19) Uani 1 1 d . .
C63 C 0.5189(3) 0.5315(2) -0.0562(5) 0.0323(16) Uani 1 1 d . .
H63 H 0.5134 0.5133 -0.1042 0.039 Uiso 1 1 calc R U
C64 C 0.4817(3) 0.5504(2) -0.0576(5) 0.0281(15) Uani 1 1 d . .
C65 C 0.4295(3) 0.5485(2) -0.1277(5) 0.0310(16) Uani 1 1 d . .
C66 C 0.4047(3) 0.5296(3) -0.2091(6) 0.0403(19) Uani 1 1 d . .
C67 C 0.3554(4) 0.5334(4) -0.2576(6) 0.058(3) Uani 1 1 d . .
C68 C 0.3346(4) 0.5598(3) -0.2265(9) 0.057(3) Uani 1 1 d . .
C69 C 0.3602(4) 0.5801(3) -0.1467(9) 0.056(3) Uani 1 1 d . .
C70 C 0.4100(3) 0.5771(2) -0.0910(7) 0.039(2) Uani 1 1 d . .
C71 C 0.4452(3) 0.5927(2) -0.0087(6) 0.0336(18) Uani 1 1 d . .
C72 C 0.6968(4) 0.5356(4) 0.1506(8) 0.071(4) Uani 1 1 d . .
H72A H 0.7086 0.5530 0.1196 0.106 Uiso 1 1 calc R U
H72B H 0.7022 0.5076 0.1414 0.106 Uiso 1 1 calc R U
H72C H 0.7137 0.5417 0.2173 0.106 Uiso 1 1 calc R U
C73 C 0.6163(4) 0.4956(3) -0.0322(7) 0.055(3) Uani 1 1 d . .
H73A H 0.6194 0.5103 -0.0796 0.083 Uiso 1 1 calc R U
H73B H 0.5891 0.4775 -0.0626 0.083 Uiso 1 1 calc R U
H73C H 0.6453 0.4801 0.0063 0.083 Uiso 1 1 calc R U
C74 C 0.6460(3) 0.5898(3) 0.2314(6) 0.045(2) Uani 1 1 d . .
C75 C 0.6743(4) 0.6240(5) 0.2355(9) 0.077(4) Uani 1 1 d . .
H75 H 0.6753 0.6324 0.1823 0.092 Uiso 1 1 calc R U
C76 C 0.6997(5) 0.6441(6) 0.3192(10) 0.101(6) Uani 1 1 d . .
H76 H 0.7223 0.6636 0.3257 0.121 Uiso 1 1 calc R U
C77 C 0.6936(5) 0.6372(5) 0.3925(9) 0.085(5) Uani 1 1 d . .
C78 C 0.6659(4) 0.6049(5) 0.3891(8) 0.075(4) Uani 1 1 d . .
H78 H 0.6649 0.5974 0.4429 0.090 Uiso 1 1 calc R U
C79 C 0.6402(4) 0.5840(4) 0.3077(6) 0.059(3) Uani 1 1 d . .
H79 H 0.6176 0.5649 0.3031 0.070 Uiso 1 1 calc R U
C80 C 0.7213(5) 0.6605(8) 0.4835(11) 0.121(9) Uani 1 1 d . .
C81 C 0.4406(3) 0.6254(2) 0.0447(5) 0.039(2) Uani 1 1 d . .
C82 C 0.4475(5) 0.6182(2) 0.1349(7) 0.054(3) Uani 1 1 d . .
H82 H 0.4564 0.5923 0.1619 0.064 Uiso 1 1 calc R U
C83 C 0.4413(5) 0.6485(3) 0.1819(8) 0.055(3) Uani 1 1 d . .
H83 H 0.4481 0.6440 0.2435 0.067 Uiso 1 1 calc R U
C84 C 0.4257(5) 0.6850(2) 0.1426(8) 0.057(3) Uani 1 1 d . .
C85 C 0.4151(4) 0.6915(3) 0.0526(8) 0.054(3) Uani 1 1 d . .
H85 H 0.4036 0.7170 0.0246 0.065 Uiso 1 1 calc R U
C86 C 0.4210(3) 0.6618(2) 0.0028(6) 0.0370(18) Uani 1 1 d . .
H86 H 0.4115 0.6661 -0.0604 0.044 Uiso 1 1 calc R U
C87 C 0.4188(6) 0.7186(3) 0.1919(11) 0.073(4) Uani 1 1 d . .
B3 B 0.5350(3) 0.5842(2) 0.1034(6) 0.0281(17) Uani 1 1 d . .

loop_
_atom_site_aniso_label
_atom_site_aniso_U_11
_atom_site_aniso_U_22
_atom_site_aniso_U_33
_atom_site_aniso_U_23
_atom_site_aniso_U_13
_atom_site_aniso_U_12
F1 0.037(2) 0.041(2) 0.023(2) 0.0007(17) 0.0167(19) 0.0069(19)
F2 0.054(3) 0.037(2) 0.060(3) 0.015(2) 0.044(3) 0.012(2)
F3 0.073(4) 0.050(3) 0.039(3) 0.003(2) 0.025(3) 0.008(3)
F4 0.087(6) 0.111(6) 0.037(3) 0.019(3) 0.006(4) 0.048(5)
F5 0.033(3) 0.114(6) 0.062(4) 0.002(4) 0.012(3) 0.020(3)
F6 0.028(3) 0.097(5) 0.063(4) -0.010(3) 0.021(3) 0.002(3)
F7 0.175(12) 0.242(15) 0.160(11) 0.162(12) 0.119(10) 0.153(12)
F8 0.048(5) 0.159(9) 0.129(9) 0.091(8) -0.012(5) 0.010(5)
F9 0.047(4) 0.246(12) 0.098(6) 0.122(8) 0.026(4) 0.034(6)
F10 0.185(9) 0.059(4) 0.147(8) 0.030(4) 0.147(8) 0.008(5)
F11 0.159(11) 0.114(7) 0.138(9) 0.022(7) 0.061(8) -0.083(8)
F12 0.111(7) 0.060(4) 0.156(8) 0.037(4) 0.112(7) 0.027(4)
N1 0.033(4) 0.032(3) 0.030(3) 0.010(3) 0.012(3) -0.003(3)
N2 0.047(3) 0.028(3) 0.035(3) 0.003(2) 0.032(3) 0.004(2)
C1 0.033(5) 0.052(5) 0.025(4) 0.012(4) 0.005(4) -0.003(4)
C2 0.051(6) 0.041(4) 0.041(5) 0.001(4) 0.020(4) -0.006(4)
C3 0.056(6) 0.047(5) 0.051(5) -0.012(4) 0.037(5) -0.023(4)
C4 0.040(5) 0.035(4) 0.040(4) 0.014(3) 0.031(4) 0.008(3)
C5 0.043(5) 0.046(4) 0.038(4) -0.004(4) 0.024(4) -0.006(4)
C6 0.030(4) 0.039(4) 0.039(5) -0.017(3) 0.014(4) 0.001(3)
C7 0.033(4) 0.028(3) 0.012(3) -0.002(2) 0.006(3) 0.000(3)
C8 0.056(6) 0.048(5) 0.027(4) -0.001(4) 0.010(4) 0.017(4)
C9 0.079(8) 0.074(7) 0.027(5) 0.006(4) -0.003(5) 0.063(7)
C10 0.057(7) 0.065(7) 0.083(9) 0.001(6) 0.044(7) 0.007(6)
C11 0.037(5) 0.062(6) 0.070(7) -0.005(5) 0.031(5) 0.010(4)
C12 0.038(5) 0.050(5) 0.064(6) 0.017(4) 0.037(5) 0.023(4)
C13 0.024(3) 0.034(3) 0.043(3) 0.002(3) 0.025(3) 0.004(2)
C14 0.030(5) 0.057(5) 0.074(7) 0.022(5) 0.028(5) 0.000(4)
C15 0.049(6) 0.057(6) 0.051(6) 0.003(4) 0.027(5) -0.016(5)
C16 0.033(5) 0.063(6) 0.043(5) 0.024(4) 0.016(4) 0.009(4)
C17 0.041(5) 0.056(5) 0.075(7) 0.031(5) 0.038(5) 0.025(4)
C18 0.038(6) 0.085(8) 0.104(11) 0.053(8) 0.024(7) 0.035(6)
C19 0.027(5) 0.100(9) 0.068(7) 0.050(7) 0.024(5) 0.029(5)
C20 0.033(5) 0.081(7) 0.044(5) 0.022(5) 0.007(4) 0.022(5)
C21 0.038(5) 0.054(5) 0.033(4) 0.014(4) 0.018(4) 0.003(4)
C22 0.050(7) 0.085(8) 0.057(7) 0.012(6) 0.024(6) 0.020(6)
C23 0.040(4) 0.017(3) 0.032(4) -0.008(3) 0.003(4) -0.003(3)
C24 0.060(6) 0.026(4) 0.055(5) -0.005(3) 0.046(5) -0.009(4)
C25 0.050(5) 0.031(4) 0.052(5) -0.009(4) 0.039(5) -0.012(4)
C26 0.057(6) 0.035(4) 0.064(6) -0.003(4) 0.047(5) -0.006(4)
C27 0.060(6) 0.039(4) 0.078(7) -0.030(5) 0.050(6) -0.027(4)
C28 0.034(4) 0.044(4) 0.049(5) 0.005(4) 0.032(4) 0.007(3)
C29 0.093(9) 0.024(4) 0.114(10) -0.017(5) 0.087(8) -0.012(5)
B1 0.049(5) 0.019(3) 0.038(5) 0.000(3) 0.027(4) -0.011(4)
F13 0.031(2) 0.0231(19) 0.024(2) 0.0001(16) 0.0098(19) -0.0043(17)
F14 0.037(3) 0.041(2) 0.022(2) -0.0039(18) 0.015(2) -0.005(2)
F15 0.061(4) 0.078(4) 0.053(3) 0.005(3) 0.030(3) -0.035(3)
F16 0.060(4) 0.124(6) 0.051(3) -0.014(4) 0.036(3) -0.045(4)
F17 0.026(3) 0.203(10) 0.063(4) -0.032(5) 0.024(3) -0.032(4)
F18 0.029(3) 0.097(5) 0.056(4) -0.010(3) 0.015(3) 0.000(3)
F19 0.060(4) 0.197(10) 0.043(4) 0.009(5) 0.009(4) -0.060(6)
F20 0.097(7) 0.145(8) 0.077(6) -0.006(6) 0.038(5) -0.049(7)
F21 0.052(4) 0.195(10) 0.135(9) 0.062(8) 0.052(5) -0.011(6)
F22 0.126(9) 0.086(6) 0.154(10) 0.077(6) 0.073(8) 0.057(6)
F23 0.45(2) 0.052(4) 0.109(7) 0.034(4) 0.194(12) 0.052(8)
F24 0.104(6) 0.048(3) 0.078(5) 0.009(3) 0.052(5) -0.016(4)
N3 0.021(3) 0.038(3) 0.016(3) 0.007(2) 0.009(2) 0.009(2)
N4 0.033(3) 0.016(2) 0.021(3) 0.000(2) 0.017(3) -0.001(2)
C30 0.017(3) 0.040(4) 0.024(3) 0.001(3) 0.007(3) 0.003(3)
C31 0.025(4) 0.093(7) 0.020(4) 0.010(4) 0.006(3) 0.017(4)
C32 0.040(5) 0.050(5) 0.017(3) 0.010(3) 0.007(3) 0.010(4)
C33 0.027(4) 0.024(3) 0.012(3) 0.006(2) 0.010(3) 0.010(3)
C34 0.046(5) 0.022(3) 0.026(4) 0.001(3) 0.022(4) -0.002(3)
C35 0.061(6) 0.023(3) 0.030(4) 0.007(3) 0.033(4) -0.003(3)
C36 0.038(4) 0.032(4) 0.024(4) -0.010(3) 0.019(3) -0.016(3)
C37 0.065(7) 0.060(5) 0.031(4) -0.009(4) 0.031(5) -0.027(5)
C38 0.052(7) 0.129(11) 0.043(6) -0.030(7) 0.027(5) -0.042(7)
C39 0.020(4) 0.102(8) 0.044(5) -0.029(5) 0.020(4) -0.029(5)
C40 0.023(4) 0.086(7) 0.039(5) -0.022(5) 0.009(4) -0.001(5)
C41 0.024(4) 0.029(3) 0.020(3) -0.005(3) 0.014(3) -0.009(3)
C42 0.035(4) 0.021(3) 0.023(3) -0.006(2) 0.018(3) -0.002(3)
C43 0.031(5) 0.099(8) 0.038(5) 0.005(5) 0.014(4) 0.015(5)
C44 0.080(8) 0.074(7) 0.040(5) 0.030(5) 0.040(6) 0.045(6)
C45 0.019(4) 0.057(5) 0.057(6) 0.012(4) 0.021(4) -0.003(3)
C46 0.036(5) 0.093(8) 0.030(5) -0.006(5) 0.001(4) 0.012(5)
C47 0.036(5) 0.087(8) 0.044(6) 0.011(5) 0.005(5) -0.019(5)
C48 0.035(5) 0.098(9) 0.049(6) 0.009(6) 0.014(5) -0.007(6)
C49 0.048(6) 0.092(8) 0.040(6) 0.013(5) 0.016(5) -0.016(6)
C50 0.043(6) 0.100(8) 0.037(5) -0.007(5) 0.025(5) -0.023(6)
C51 0.024(5) 0.116(11) 0.078(9) 0.028(8) 0.000(6) -0.021(7)
C52 0.027(4) 0.027(3) 0.017(3) -0.009(3) 0.004(3) 0.003(3)
C53 0.053(6) 0.038(4) 0.029(4) 0.012(3) 0.018(4) 0.018(4)
C54 0.063(6) 0.031(4) 0.035(4) 0.011(3) 0.021(5) 0.012(4)
C55 0.055(5) 0.028(4) 0.023(4) 0.001(3) 0.014(4) 0.009(4)
C56 0.064(6) 0.029(4) 0.031(4) -0.006(3) 0.017(4) 0.002(4)
C57 0.069(6) 0.022(3) 0.036(4) -0.002(3) 0.030(4) 0.014(4)
C58 0.096(9) 0.022(4) 0.055(6) 0.013(4) 0.028(7) 0.011(5)
B2 0.021(4) 0.030(4) 0.028(4) -0.001(3) 0.014(3) -0.003(3)
F25 0.055(3) 0.029(2) 0.062(3) -0.018(2) 0.041(3) -0.014(2)
F26 0.045(3) 0.036(2) 0.0202(19) 0.0008(17) 0.021(2) -0.0057(19)
F27 0.054(3) 0.075(4) 0.047(3) -0.033(3) 0.029(3) -0.023(3)
F28 0.043(3) 0.091(5) 0.053(4) -0.028(3) 0.009(3) -0.011(3)
F29 0.032(3) 0.134(7) 0.064(4) -0.002(4) 0.013(3) -0.009(4)
F30 0.040(3) 0.066(3) 0.066(4) -0.005(3) 0.035(3) 0.005(3)
F31 0.077(6) 0.250(13) 0.095(6) -0.114(8) 0.053(5) -0.091(7)
F32 0.27(2) 0.31(2) 0.176(15) -0.127(15) 0.167(16) -0.228(19)
F33 0.053(6) 0.50(3) 0.219(17) -0.28(2) -0.016(8) -0.005(12)
F34 0.209(11) 0.044(3) 0.126(7) -0.014(4) 0.133(8) -0.005(5)
F35 0.75(4) 0.068(5) 0.222(14) 0.040(7) 0.38(2) 0.121(12)
F36 0.160(11) 0.138(9) 0.257(17) -0.089(10) 0.149(12) 0.011(8)
N5 0.044(4) 0.038(3) 0.019(3) -0.010(3) 0.010(3) 0.013(3)
N6 0.045(4) 0.020(2) 0.020(3) -0.004(2) 0.022(3) -0.002(2)
C59 0.033(4) 0.055(5) 0.018(4) -0.004(3) 0.005(3) -0.003(4)
C60 0.029(5) 0.105(8) 0.019(4) 0.013(4) -0.001(4) 0.006(5)
C61 0.041(5) 0.061(5) 0.015(3) 0.002(3) 0.007(3) 0.022(4)
C62 0.042(5) 0.051(5) 0.026(4) -0.011(3) 0.019(4) 0.001(4)
C63 0.044(5) 0.037(4) 0.026(4) -0.001(3) 0.025(4) 0.011(3)
C64 0.034(4) 0.025(3) 0.035(4) 0.000(3) 0.024(4) -0.004(3)
C65 0.029(4) 0.036(4) 0.020(3) -0.007(3) 0.007(3) -0.002(3)
C66 0.036(4) 0.053(5) 0.039(4) -0.007(4) 0.024(4) -0.009(4)
C67 0.035(5) 0.096(8) 0.027(4) -0.020(5) 0.004(4) -0.011(5)
C68 0.042(5) 0.061(6) 0.072(7) 0.007(5) 0.033(5) 0.006(5)
C69 0.061(7) 0.063(6) 0.072(7) 0.000(5) 0.054(6) -0.003(5)
C70 0.035(5) 0.035(4) 0.058(6) -0.010(4) 0.032(4) -0.004(3)
C71 0.038(4) 0.030(4) 0.052(5) -0.012(3) 0.037(4) -0.001(3)
C72 0.037(6) 0.118(10) 0.043(5) 0.012(6) 0.011(5) 0.040(6)
C73 0.063(6) 0.062(6) 0.055(6) 0.006(5) 0.040(5) 0.022(5)
C74 0.037(5) 0.068(6) 0.038(5) -0.008(4) 0.024(4) -0.012(4)
C75 0.059(7) 0.132(12) 0.052(6) -0.038(7) 0.038(6) -0.030(8)
C76 0.065(8) 0.168(16) 0.081(10) -0.029(10) 0.046(8) -0.066(10)
C77 0.051(7) 0.155(13) 0.060(7) -0.044(8) 0.036(6) -0.055(8)
C78 0.043(6) 0.133(11) 0.045(6) -0.024(7) 0.020(5) -0.038(7)
C79 0.038(5) 0.101(8) 0.025(4) -0.008(5) 0.006(4) -0.022(5)
C80 0.058(9) 0.25(2) 0.081(10) -0.085(13) 0.051(9) -0.081(12)
C81 0.063(6) 0.011(3) 0.021(4) -0.001(2) 0.007(4) 0.020(3)
C82 0.119(9) 0.020(3) 0.060(6) 0.017(4) 0.074(7) 0.024(4)
C83 0.093(9) 0.039(5) 0.058(6) 0.015(4) 0.055(7) 0.011(5)
C84 0.099(9) 0.024(4) 0.077(7) 0.008(4) 0.066(7) 0.019(5)
C85 0.063(7) 0.044(5) 0.070(7) 0.015(5) 0.044(6) 0.015(5)
C86 0.041(4) 0.037(4) 0.052(5) 0.009(3) 0.037(4) 0.001(3)
C87 0.119(11) 0.029(4) 0.124(11) -0.001(5) 0.101(10) 0.015(6)
B3 0.036(5) 0.030(4) 0.027(4) 0.004(3) 0.021(4) 0.002(3)

loop_
_atom_type_symbol
_atom_type_description
_atom_type_scat_dispersion_real
_atom_type_scat_dispersion_imag
_atom_type_scat_source
C C 0.0181 0.0091 'International Tables Vol C Tables 4.2.6.8 and 6.1.1.4'
H H 0.0000 0.0000 'International Tables Vol C Tables 4.2.6.8 and 6.1.1.4'
B B 0.0090 0.0039 'International Tables Vol C Tables 4.2.6.8 and 6.1.1.4'
F F 0.0727 0.0534 'International Tables Vol C Tables 4.2.6.8 and 6.1.1.4'
N N 0.0311 0.0180 'International Tables Vol C Tables 4.2.6.8 and 6.1.1.4'

loop_
_geom_angle_atom_site_label_1
_geom_angle_atom_site_label_2
_geom_angle_atom_site_label_3
_geom_angle
C1 N1 C4 111.6(7)
C1 N1 B1 127.3(7)
C4 N1 B1 121.0(7)
C13 N2 C6 107.7(7)
C13 N2 B1 124.9(6)
C6 N2 B1 127.3(7)
N1 C1 C2 107.7(7)
N1 C1 C16 126.3(8)
C2 C1 C16 126.0(8)
C3 C2 C1 106.6(8)
C3 C2 C14 128.5(8)
C1 C2 C14 124.9(8)
C15 C3 C4 129.9(10)
C15 C3 C2 124.5(10)
C4 C3 C2 105.6(8)
N1 C4 C5 124.4(8)
N1 C4 C3 108.4(8)
C5 C4 C3 127.2(8)
C6 C5 C4 121.7(8)
C6 C5 H5 119.2
C4 C5 H5 119.2
C5 C6 N2 117.3(8)
C5 C6 C7 133.1(9)
N2 C6 C7 109.6(7)
C8 C7 C12 125.1(9)
C8 C7 C6 133.2(9)
C12 C7 C6 101.6(7)
C7 C8 C9 121.8(12)
C7 C8 F3 119.8(9)
C9 C8 F3 118.4(10)
F4 C9 C8 120.0(14)
F4 C9 C10 123.2(12)
C8 C9 C10 116.4(10)
F5 C10 C11 122.7(11)
F5 C10 C9 114.7(11)
C11 C10 C9 122.6(11)
C10 C11 F6 117.0(9)
C10 C11 C12 119.1(11)
F6 C11 C12 123.8(10)
C7 C12 C13 114.8(8)
C7 C12 C11 114.8(9)
C13 C12 C11 130.3(10)
N2 C13 C12 106.0(7)
N2 C13 C23 123.7(7)
C12 C13 C23 130.2(8)
C2 C14 H14A 109.5
C2 C14 H14B 109.5
H14A C14 H14B 109.5
C2 C14 H14C 109.5
H14A C14 H14C 109.5
H14B C14 H14C 109.5
C3 C15 H15A 109.5
C3 C15 H15B 109.5
H15A C15 H15B 109.5
C3 C15 H15C 109.5
H15A C15 H15C 109.5
H15B C15 H15C 109.5
C17 C16 C21 122.9(9)
C17 C16 C1 116.0(9)
C21 C16 C1 121.1(9)
C16 C17 C18 115.0(10)
C16 C17 H17 122.5
C18 C17 H17 122.5
C19 C18 C17 122.5(11)
C19 C18 H18 118.7
C17 C18 H18 118.7
C18 C19 C20 121.1(10)
C18 C19 C22 122.0(10)
C20 C19 C22 115.9(11)
C21 C20 C19 120.7(11)
C21 C20 H20 119.6
C19 C20 H20 119.6
C20 C21 C16 117.4(9)
C20 C21 H21 121.3
C16 C21 H21 121.3
F7 C22 F8 95.9(13)
F7 C22 F9 109.0(13)
F8 C22 F9 107.5(12)
F7 C22 C19 114.4(13)
F8 C22 C19 115.5(12)
F9 C22 C19 113.1(10)
C28 C23 C13 122.1(8)
C28 C23 C24 118.9(8)
C13 C23 C24 118.6(6)
C25 C24 C23 120.7(7)
C25 C24 H24 119.7
C23 C24 H24 119.7
C24 C25 C26 118.6(8)
C24 C25 H25 120.7
C26 C25 H25 120.7
C27 C26 C25 122.5(8)
C27 C26 C29 120.2(9)
C25 C26 C29 117.3(8)
C26 C27 C28 118.4(8)
C26 C27 H27 120.8
C28 C27 H27 120.8
C23 C28 C27 120.3(8)
C23 C28 H28 119.9
C27 C28 H28 119.9
F10 C29 F12 117.5(12)
F10 C29 F11 101.8(11)
F12 C29 F11 97.7(9)
F10 C29 C26 115.4(7)
F12 C29 C26 114.0(8)
F11 C29 C26 107.4(11)
F2 B1 F1 110.3(7)
F2 B1 N2 113.5(7)
F1 B1 N2 106.2(7)
F2 B1 N1 110.8(7)
F1 B1 N1 109.3(6)
N2 B1 N1 106.6(6)
C30 N3 C33 107.2(6)
C30 N3 B2 128.4(6)
C33 N3 B2 124.4(6)
C42 N4 C35 109.1(7)
C42 N4 B2 127.2(6)
C35 N4 B2 123.7(7)
N3 C30 C31 111.3(7)
N3 C30 C45 124.9(7)
C31 C30 C45 123.7(8)
C32 C31 C30 105.7(7)
C32 C31 C43 125.4(9)
C30 C31 C43 128.9(10)
C31 C32 C33 109.0(7)
C31 C32 C44 127.3(9)
C33 C32 C44 123.6(9)
C34 C33 N3 121.4(6)
C34 C33 C32 131.7(7)
N3 C33 C32 106.8(7)
C33 C34 C35 120.6(6)
C33 C34 H34 119.7
C35 C34 H34 119.7
N4 C35 C36 109.3(7)
N4 C35 C34 120.8(8)
C36 C35 C34 130.0(7)
C35 C36 C37 133.2(8)
C35 C36 C41 108.0(6)
C37 C36 C41 118.5(8)
C38 C37 F15 123.1(10)
C38 C37 C36 117.1(11)
F15 C37 C36 119.8(9)
C37 C38 F16 118.9(13)
C37 C38 C39 123.7(11)
F16 C38 C39 117.4(10)
F17 C39 C40 118.6(11)
F17 C39 C38 120.8(10)
C40 C39 C38 120.6(9)
F18 C40 C39 120.0(9)
F18 C40 C41 122.7(10)
C39 C40 C41 117.2(10)
C40 C41 C36 122.7(8)
C40 C41 C42 132.4(8)
C36 C41 C42 104.9(6)
N4 C42 C52 126.2(7)
N4 C42 C41 108.7(6)
C52 C42 C41 125.1(7)
C31 C43 H43A 109.5
C31 C43 H43B 109.5
H43A C43 H43B 109.5
C31 C43 H43C 109.5
H43A C43 H43C 109.5
H43B C43 H43C 109.5
C32 C44 H44A 109.5
C32 C44 H44B 109.5
H44A C44 H44B 109.5
C32 C44 H44C 109.5
H44A C44 H44C 109.5
H44B C44 H44C 109.5
C46 C45 C50 116.2(9)
C46 C45 C30 123.5(10)
C50 C45 C30 120.1(9)
C45 C46 C47 123.1(10)
C45 C46 H46 118.5
C47 C46 H46 118.5
C46 C47 C48 121.3(11)
C46 C47 H47 119.3
C48 C47 H47 119.3
C49 C48 C47 119.2(11)
C49 C48 C51 120.2(12)
C47 C48 C51 120.6(12)
C48 C49 C50 116.7(11)
C48 C49 H49 121.7
C50 C49 H49 121.7
C49 C50 C45 123.3(10)
C49 C50 H50 118.3
C45 C50 H50 118.3
F20 C51 F21 102.2(10)
F20 C51 F19 108.8(12)
F21 C51 F19 102.0(15)
F20 C51 C48 117.1(16)
F21 C51 C48 112.4(12)
F19 C51 C48 112.8(10)
C53 C52 C57 118.3(7)
C53 C52 C42 122.0(7)
C57 C52 C42 119.5(7)
C52 C53 C54 121.6(8)
C52 C53 H53 119.2
C54 C53 H53 119.2
C55 C54 C53 117.3(9)
C55 C54 H54 121.3
C53 C54 H54 121.3
C56 C55 C54 121.4(8)
C56 C55 C58 119.9(8)
C54 C55 C58 118.7(9)
C55 C56 C57 119.4(8)
C55 C56 H56 120.3
C57 C56 H56 120.3
C56 C57 C52 122.0(8)
C56 C57 H57 119.0
C52 C57 H57 119.0
F23 C58 F24 107.9(12)
F23 C58 F22 107.0(12)
F24 C58 F22 98.7(8)
F23 C58 C55 115.5(8)
F24 C58 C55 115.3(10)
F22 C58 C55 110.9(11)
F13 B2 F14 111.3(6)
F13 B2 N3 111.9(6)
F14 B2 N3 109.4(6)
F13 B2 N4 110.0(6)
F14 B2 N4 105.9(6)
N3 B2 N4 108.1(6)
C59 N5 C62 109.7(7)
C59 N5 B3 129.1(7)
C62 N5 B3 120.8(7)
C71 N6 C64 111.3(7)
C71 N6 B3 124.1(6)
C64 N6 B3 124.1(6)
N5 C59 C60 111.6(7)
N5 C59 C74 123.9(8)
C60 C59 C74 124.0(8)
C59 C60 C61 106.6(8)
C59 C60 C72 129.3(10)
C61 C60 C72 123.9(11)
C60 C61 C62 106.9(8)
C60 C61 C73 126.7(9)
C62 C61 C73 126.4(8)
C63 C62 N5 124.3(8)
C63 C62 C61 130.7(7)
N5 C62 C61 104.9(7)
C62 C63 C64 119.9(7)
C62 C63 H63 120.0
C64 C63 H63 120.0
C63 C64 N6 122.9(7)
C63 C64 C65 130.3(7)
N6 C64 C65 106.8(6)
C66 C65 C70 124.9(8)
C66 C65 C64 132.4(8)
C70 C65 C64 102.4(6)
F27 C66 C65 122.1(8)
F27 C66 C67 119.3(8)
C65 C66 C67 118.1(9)
F28 C67 C68 119.5(10)
F28 C67 C66 120.7(10)
C68 C67 C66 119.5(9)
C69 C68 F29 121.2(11)
C69 C68 C67 121.4(10)
F29 C68 C67 117.3(11)
C68 C69 F30 119.2(10)
C68 C69 C70 123.2(10)
F30 C69 C70 117.5(10)
C71 C70 C69 137.3(8)
C71 C70 C65 110.4(7)
C69 C70 C65 112.2(8)
N6 C71 C70 109.1(6)
N6 C71 C81 123.5(8)
C70 C71 C81 126.8(8)
C60 C72 H72A 109.5
C60 C72 H72B 109.5
H72A C72 H72B 109.5
C60 C72 H72C 109.5
H72A C72 H72C 109.5
H72B C72 H72C 109.5
C61 C73 H73A 109.5
C61 C73 H73B 109.5
H73A C73 H73B 109.5
C61 C73 H73C 109.5
H73A C73 H73C 109.5
H73B C73 H73C 109.5
C79 C74 C75 116.6(9)
C79 C74 C59 122.5(9)
C75 C74 C59 120.7(8)
C76 C75 C74 118.1(11)
C76 C75 H75 121.0
C74 C75 H75 121.0
C77 C76 C75 122.7(13)
C77 C76 H76 118.7
C75 C76 H76 118.7
C76 C77 C78 119.2(12)
C76 C77 C80 121.6(13)
C78 C77 C80 118.7(12)
C79 C78 C77 119.5(11)
C79 C78 H78 120.2
C77 C78 H78 120.2
C78 C79 C74 122.4(10)
C78 C79 H79 118.8
C74 C79 H79 118.8
F33 C80 F31 118(2)
F33 C80 F32 90.1(17)
F31 C80 F32 104(2)
F33 C80 C77 113.1(18)
F31 C80 C77 114.1(11)
F32 C80 C77 114.4(16)
C86 C81 C82 117.6(7)
C86 C81 C71 120.7(8)
C82 C81 C71 120.5(7)
C83 C82 C81 119.7(7)
C83 C82 H82 120.1
C81 C82 H82 120.1
C84 C83 C82 121.4(9)
C84 C83 H83 119.3
C82 C83 H83 119.3
C83 C84 C85 119.6(9)
C83 C84 C87 122.7(10)
C85 C84 C87 117.6(9)
C86 C85 C84 120.8(9)
C86 C85 H85 119.6
C84 C85 H85 119.6
C85 C86 C81 120.2(8)
C85 C86 H86 119.9
C81 C86 H86 119.9
F35 C87 F34 116.2(15)
F35 C87 F36 97.3(14)
F34 C87 F36 97.2(11)
F35 C87 C84 113.3(9)
F34 C87 C84 115.4(10)
F36 C87 C84 114.8(14)
F26 B3 F25 111.5(6)
F26 B3 N6 110.1(6)
F25 B3 N6 109.6(6)
F26 B3 N5 111.3(6)
F25 B3 N5 108.1(7)
N6 B3 N5 106.2(6)

loop_
_geom_bond_atom_site_label_1
_geom_bond_atom_site_label_2
_geom_bond_distance
F1 B1 1.417(10)
F2 B1 1.339(9)
F3 C8 1.411(13)
F4 C9 1.335(12)
F5 C10 1.356(14)
F6 C11 1.410(13)
F7 C22 1.193(17)
F8 C22 1.316(17)
F9 C22 1.335(15)
F10 C29 1.279(12)
F11 C29 1.406(17)
F12 C29 1.285(13)
N1 C1 1.354(11)
N1 C4 1.384(10)
N1 B1 1.599(12)
N2 C13 1.372(11)
N2 C6 1.432(12)
N2 B1 1.529(13)
C1 C2 1.465(13)
C1 C16 1.467(11)
C2 C3 1.456(14)
C2 C14 1.521(14)
C3 C15 1.416(12)
C3 C4 1.445(13)
C4 C5 1.391(13)
C5 C6 1.382(13)
C5 H5 0.9500
C6 C7 1.453(11)
C7 C8 1.326(12)
C7 C12 1.379(12)
C8 C9 1.348(16)
C9 C10 1.39(2)
C10 C11 1.387(18)
C11 C12 1.415(14)
C12 C13 1.401(13)
C13 C23 1.444(11)
C14 H14A 0.9800
C14 H14B 0.9800
C14 H14C 0.9800
C15 H15A 0.9800
C15 H15B 0.9800
C15 H15C 0.9800
C16 C17 1.383(13)
C16 C21 1.427(13)
C17 C18 1.494(15)
C17 H17 0.9500
C18 C19 1.28(2)
C18 H18 0.9500
C19 C20 1.421(16)
C19 C22 1.470(15)
C20 C21 1.388(12)
C20 H20 0.9500
C21 H21 0.9500
C23 C28 1.371(11)
C23 C24 1.458(12)
C24 C25 1.368(11)
C24 H24 0.9500
C25 C26 1.411(12)
C25 H25 0.9500
C26 C27 1.376(14)
C26 C29 1.490(13)
C27 C28 1.438(13)
C27 H27 0.9500
C28 H28 0.9500
F13 B2 1.374(9)
F14 B2 1.415(9)
F15 C37 1.340(12)
F16 C38 1.383(13)
F17 C39 1.360(11)
F18 C40 1.320(13)
F19 C51 1.378(17)
F20 C51 1.273(19)
F21 C51 1.368(17)
F22 C58 1.417(16)
F23 C58 1.273(15)
F24 C58 1.295(13)
N3 C30 1.362(10)
N3 C33 1.403(9)
N3 B2 1.515(10)
N4 C42 1.359(10)
N4 C35 1.390(8)
N4 B2 1.559(10)
C30 C31 1.396(11)
C30 C45 1.479(11)
C31 C32 1.386(14)
C31 C43 1.490(13)
C32 C33 1.421(11)
C32 C44 1.505(11)
C33 C34 1.381(11)
C34 C35 1.404(12)
C34 H34 0.9500
C35 C36 1.394(12)
C36 C37 1.424(11)
C36 C41 1.429(11)
C37 C38 1.335(17)
C38 C39 1.413(19)
C39 C40 1.370(16)
C40 C41 1.371(12)
C41 C42 1.466(10)
C42 C52 1.435(10)
C43 H43A 0.9800
C43 H43B 0.9800
C43 H43C 0.9800
C44 H44A 0.9800
C44 H44B 0.9800
C44 H44C 0.9800
C45 C46 1.329(15)
C45 C50 1.411(14)
C46 C47 1.340(16)
C46 H46 0.9500
C47 C48 1.400(17)
C47 H47 0.9500
C48 C49 1.372(17)
C48 C51 1.451(17)
C49 C50 1.400(14)
C49 H49 0.9500
C50 H50 0.9500
C52 C53 1.380(11)
C52 C57 1.409(10)
C53 C54 1.435(11)
C53 H53 0.9500
C54 C55 1.422(12)
C54 H54 0.9500
C55 C56 1.377(13)
C55 C58 1.456(12)
C56 C57 1.388(12)
C56 H56 0.9500
C57 H57 0.9500
F25 B3 1.381(9)
F26 B3 1.374(9)
F27 C66 1.336(10)
F28 C67 1.323(11)
F29 C68 1.355(12)
F30 C69 1.382(12)
F31 C80 1.224(16)
F32 C80 1.35(3)
F33 C80 1.19(2)
F34 C87 1.303(14)
F35 C87 1.253(16)
F36 C87 1.313(19)
N5 C59 1.319(12)
N5 C62 1.437(9)
N5 B3 1.579(11)
N6 C71 1.351(10)
N6 C64 1.383(9)
N6 B3 1.561(11)
C59 C60 1.415(15)
C59 C74 1.476(12)
C60 C61 1.417(13)
C60 C72 1.495(14)
C61 C62 1.479(13)
C61 C73 1.489(12)
C62 C63 1.332(13)
C63 C64 1.361(11)
C63 H63 0.9500
C64 C65 1.504(11)
C65 C66 1.336(12)
C65 C70 1.450(11)
C66 C67 1.395(13)
C67 C68 1.370(16)
C68 C69 1.344(17)
C69 C70 1.409(15)
C70 C71 1.370(13)
C71 C81 1.465(9)
C72 H72A 0.9800
C72 H72B 0.9800
C72 H72C 0.9800
C73 H73A 0.9800
C73 H73B 0.9800
C73 H73C 0.9800
C74 C79 1.397(13)
C74 C75 1.451(16)
C75 C76 1.383(18)
C75 H75 0.9500
C76 C77 1.360(18)
C76 H76 0.9500
C77 C78 1.390(18)
C77 C80 1.528(17)
C78 C79 1.371(15)
C78 H78 0.9500
C79 H79 0.9500
C81 C86 1.386(10)
C81 C82 1.427(11)
C82 C83 1.358(13)
C82 H82 0.9500
C83 C84 1.356(13)
C83 H83 0.9500
C84 C85 1.378(15)
C84 C87 1.477(12)
C85 C86 1.371(13)
C85 H85 0.9500
C86 H86 0.9500
